data_8101547
loop_
_publ_author_name
'Schreuer, J\"urgen'

_publ_section_title
;
Crystal structure of ammonium sulfanilate hydrate, NH4H~2~NC~6~H4SO~3~ 
&#x00B7; H~2~O
;
_journal_issue 3
_journal_name_full 'Zeitschrift f\"ur Kristallographie - New Crystal Structures'
_journal_page_first 315
_journal_page_last 316
_journal_volume 214
_journal_year 1999
_chemical_formula_structural 'N H4 H2 N C6 H4 S O3 (H2 O)'
_chemical_formula_sum 'C6 H12 N2 O4 S'
_chemical_formula_weight 208.24
_chemical_name_common 'ammonium sulfanilate hydrate'
_space_group_IT_number 14
_symmetry_cell_setting monoclinic
_symmetry_space_group_name_Hall '-P 2ybc'
_symmetry_space_group_name_H-M 'P 1 21/c 1'
_cell_angle_alpha 90.00
_cell_angle_beta 109.19(3)
_cell_angle_gamma 90.00
_cell_formula_units_Z 4
_cell_length_a 11.317(2)
_cell_length_b 7.562(2)
_cell_length_c 11.827(2)
_cell_measurement_temperature 293(2)
_cell_volume 955.9(3)
_diffrn_ambient_temperature 293(2)
_exptl_crystal_density_diffrn 1.447
_refine_ls_R_factor_obs 0.0314
_refine_ls_wR_factor_obs 0.0811
_cod_original_sg_symbol_H-M 'P 21/c'
_cod_database_code 8101547

loop_
_symmetry_equiv_pos_as_xyz
'x, y, z'
'-x, y+1/2, -z+1/2'
'-x, -y, -z'
'x, -y-1/2, z-1/2'

loop_
_atom_site_label
_atom_site_type_symbol
_atom_site_fract_x
_atom_site_fract_y
_atom_site_fract_z
_atom_site_U_iso_or_equiv
_atom_site_adp_type
_atom_site_occupancy
_atom_site_calc_flag
_atom_site_refinement_flags
_atom_site_disorder_assembly
_atom_site_disorder_group
S S 0.72765(4) 0.22906(6) 0.97379(4) 0.03424(19) Uani 1 d . . .
O1 O 0.66154(12) 0.3964(2) 0.96989(13) 0.0483(4) Uani 1 d . . .
O2 O 0.71807(14) 0.1703(2) 0.85486(13) 0.0545(4) Uani 1 d . . .
O3 O 0.68777(14) 0.0968(2) 1.04211(15) 0.0619(5) Uani 1 d . . .
C1 C 0.88639(16) 0.2726(2) 1.05009(15) 0.0298(4) Uani 1 d . . .
C2 C 0.97527(18) 0.2382(3) 0.99638(18) 0.0426(5) Uani 1 d . . .
C3 C 1.09931(19) 0.2764(3) 1.05487(19) 0.0455(5) Uani 1 d . . .
C4 C 1.13699(16) 0.3511(2) 1.16823(16) 0.0327(4) Uani 1 d . . .
C5 C 1.04712(18) 0.3840(3) 1.22208(17) 0.0388(5) Uani 1 d . . .
C6 C 0.92310(18) 0.3457(3) 1.16382(17) 0.0392(5) Uani 1 d . . .
N N 1.26366(16) 0.3876(3) 1.22857(18) 0.0420(4) Uani 1 d . . .
H1 H 0.948(2) 0.190(4) 0.923(2) 0.066(7) Uiso 1 d . . .
H2 H 1.160(2) 0.251(3) 1.016(2) 0.063(7) Uiso 1 d . . .
H3 H 1.072(2) 0.434(3) 1.298(2) 0.053(6) Uiso 1 d . . .
H4 H 0.864(2) 0.370(3) 1.202(2) 0.054(6) Uiso 1 d . . .
H5 H 1.302(2) 0.415(4) 1.180(2) 0.063(8) Uiso 1 d . . .
H6 H 1.271(2) 0.469(4) 1.283(2) 0.063(8) Uiso 1 d . . .
N1A N 0.39757(18) 0.0636(3) 0.33429(18) 0.0437(4) Uani 1 d . . .
H1A H 0.480(3) 0.080(4) 0.360(2) 0.065(8) Uiso 1 d . . .
H2A H 0.375(3) -0.011(4) 0.273(3) 0.074(9) Uiso 1 d . . .
H3A H 0.362(3) 0.166(4) 0.308(2) 0.065(8) Uiso 1 d . . .
H4A H 0.368(3) 0.027(5) 0.396(3) 0.090(10) Uiso 1 d . . .
O1W O 0.4564(3) 0.1981(3) 0.0962(3) 0.0915(8) Uani 1 d . . .
H1W H 0.412(3) 0.128(5) 0.063(3) 0.084(12) Uiso 1 d . . .
H2W H 0.520(4) 0.173(5) 0.089(3) 0.091(12) Uiso 1 d . . .

loop_
_atom_site_aniso_label
_atom_site_aniso_U_11
_atom_site_aniso_U_22
_atom_site_aniso_U_33
_atom_site_aniso_U_23
_atom_site_aniso_U_13
_atom_site_aniso_U_12
S 0.0275(3) 0.0405(3) 0.0311(3) 0.00003(19) 0.00467(17) -0.00203(18)
O1 0.0331(7) 0.0546(9) 0.0517(9) -0.0037(7) 0.0067(6) 0.0086(7)
O2 0.0443(8) 0.0731(11) 0.0394(8) -0.0196(7) 0.0046(6) -0.0074(8)
O3 0.0427(8) 0.0745(12) 0.0606(10) 0.0242(9) 0.0061(7) -0.0172(8)
C1 0.0276(8) 0.0321(9) 0.0275(8) 0.0007(7) 0.0063(6) -0.0003(7)
C2 0.0360(10) 0.0596(13) 0.0317(9) -0.0144(9) 0.0103(8) -0.0004(9)
C3 0.0324(10) 0.0662(14) 0.0407(11) -0.0103(10) 0.0158(8) 0.0000(10)
C4 0.0303(9) 0.0323(9) 0.0326(9) 0.0044(7) 0.0066(7) -0.0015(7)
C5 0.0388(10) 0.0486(11) 0.0268(9) -0.0075(8) 0.0079(7) -0.0036(9)
C6 0.0326(9) 0.0555(12) 0.0317(9) -0.0061(9) 0.0135(8) -0.0006(9)
N 0.0310(8) 0.0503(11) 0.0410(9) 0.0014(9) 0.0068(7) -0.0064(8)
N1A 0.0352(9) 0.0496(11) 0.0411(10) -0.0046(9) 0.0055(8) -0.0042(9)
O1W 0.0761(16) 0.0754(15) 0.139(2) -0.0398(15) 0.0577(16) -0.0242(13)

loop_
_geom_bond_atom_site_label_1
_geom_bond_atom_site_label_2
_geom_bond_distance
_geom_bond_site_symmetry_2
_geom_bond_publ_flag
S O2 1.4448(15) . ?
S O3 1.4481(16) . ?
S O1 1.4627(15) . ?
S C1 1.7562(18) . ?
C1 C2 1.380(3) . ?
C1 C6 1.386(3) . ?
C2 C3 1.376(3) . ?
C3 C4 1.386(3) . ?
C4 C5 1.388(3) . ?
C4 N 1.403(2) . ?
C5 C6 1.376(3) . ?

loop_
_cod_related_entry_id
_cod_related_entry_database
_cod_related_entry_code
1 ChemSpider 21122169
